data_2016943
loop_
_publ_author_name
'Wang, Guangbin'
'Slebodnick, Carla'
'Yee, Gordon T.'

_publ_section_title
;
 Two transition metal coordination polymers of the
 7,7,8,8-tetracyanoquinodimethane dianion (TCNQ^2{-^})
;
_journal_coeditor_code SQ3174
_journal_issue 1
_journal_name_full 'Acta Crystallographica Section C'
_journal_page_first m28
_journal_page_last m32
_journal_paper_doi 10.1107/S0108270108041152
_journal_volume 65
_journal_year 2009
_chemical_formula_iupac '[Fe (C12 H4 N4) (C18 H18 N4)] , C H4 O'
_chemical_formula_moiety 'C30 H22 Fe N8 , C H4 O'
_chemical_formula_sum 'C31 H26 Fe N8 O'
_chemical_formula_weight 582.45
_chemical_name_systematic
;
<i>catena</i>-poly[[[[tris(2-pyridylmethyl)amine]iron(II)]-\m~2~-
7,7',8,8'-tetracyanoquinodimethanide(2-)] methanol solvate]
;
_space_group_IT_number 14
_symmetry_cell_setting monoclinic
_symmetry_space_group_name_Hall '-P 2ybc'
_symmetry_space_group_name_H-M 'P 1 21/c 1'
_atom_sites_solution_hydrogens geom
_atom_sites_solution_primary direct
_atom_sites_solution_secondary difmap
_audit_creation_method SHELXL97
_cell_angle_alpha 90.00
_cell_angle_beta 105.275(9)
_cell_angle_gamma 90.00
_cell_formula_units_Z 4
_cell_length_a 9.4197(10)
_cell_length_b 18.2526(18)
_cell_length_c 17.0040(18)
_cell_measurement_reflns_used 2713
_cell_measurement_temperature 100(2)
_cell_measurement_theta_max 22.26
_cell_measurement_theta_min 2.23
_cell_volume 2820.3(5)
_computing_cell_refinement 'CrysAlisPro (Oxford Diffraction, 2007)'
_computing_data_collection 'CrysAlisPro (Oxford Diffraction, 2007)'
_computing_data_reduction 'CrysAlisPro (Oxford Diffraction, 2007)'
_computing_molecular_graphics 'SHELXTL NT (Sheldrick, 2008)'
_computing_publication_material 'SHELXTL NT (Sheldrick, 2008)'
_computing_structure_refinement 'SHELXL97 (Sheldrick, 2008)'
_computing_structure_solution 'SHELXS97 (Sheldrick, 2008)'
_diffrn_ambient_temperature 100(2)
_diffrn_detector_area_resol_mean 16.0355
_diffrn_measured_fraction_theta_full 0.994
_diffrn_measured_fraction_theta_max 0.994
_diffrn_measurement_device '\k-geometry diffractometer'
_diffrn_measurement_device_type 'Oxford Diffraction Xcalibur'
_diffrn_measurement_method '\f and \w'
_diffrn_radiation_monochromator graphite
_diffrn_radiation_type MoK\a
_diffrn_radiation_wavelength 0.71073
_diffrn_reflns_av_R_equivalents 0.0364
_diffrn_reflns_av_sigmaI/netI 0.0654
_diffrn_reflns_limit_h_max 11
_diffrn_reflns_limit_h_min -11
_diffrn_reflns_limit_k_max 22
_diffrn_reflns_limit_k_min -19
_diffrn_reflns_limit_l_max 18
_diffrn_reflns_limit_l_min -20
_diffrn_reflns_number 15228
_diffrn_reflns_theta_full 25.55
_diffrn_reflns_theta_max 25.55
_diffrn_reflns_theta_min 3.64
_diffrn_standards_decay_% <2%
_diffrn_standards_interval_count 50
_diffrn_standards_number 2
_exptl_absorpt_coefficient_mu 0.575
_exptl_absorpt_correction_type none
_exptl_crystal_colour orange
_exptl_crystal_density_diffrn 1.372
_exptl_crystal_density_method 'not measured'
_exptl_crystal_description brick
_exptl_crystal_F_000 1208
_exptl_crystal_size_max 0.137
_exptl_crystal_size_mid 0.116
_exptl_crystal_size_min 0.103
_refine_diff_density_max 0.591
_refine_diff_density_min -0.216
_refine_ls_extinction_method none
_refine_ls_goodness_of_fit_ref 0.840
_refine_ls_hydrogen_treatment constr
_refine_ls_matrix_type full
_refine_ls_number_parameters 372
_refine_ls_number_reflns 5257
_refine_ls_number_restraints 0
_refine_ls_restrained_S_all 0.840
_refine_ls_R_factor_all 0.0660
_refine_ls_R_factor_gt 0.0374
_refine_ls_shift/su_max 0.001
_refine_ls_shift/su_mean 0.000
_refine_ls_structure_factor_coef Fsqd
_refine_ls_weighting_details 'calc w = 1/[\s^2^(Fo^2^)+(0.0464P)^2^] where P=(Fo^2^+2Fc^2^)/3'
_refine_ls_weighting_scheme calc
_refine_ls_wR_factor_gt 0.0810
_refine_ls_wR_factor_ref 0.0859
_reflns_number_gt 3180
_reflns_number_total 5257
_reflns_threshold_expression I>2\s(I)
_cod_data_source_file sq3174.cif
_cod_data_source_block II
_cod_original_sg_symbol_H-M 'P 21/c'
_cod_database_code 2016943
_cod_database_fobs_code 2016943

loop_
_symmetry_equiv_pos_as_xyz
'x, y, z'
'-x, y+1/2, -z+1/2'
'-x, -y, -z'
'x, -y-1/2, z-1/2'

loop_
_atom_site_type_symbol
_atom_site_label
_atom_site_fract_x
_atom_site_fract_y
_atom_site_fract_z
_atom_site_U_iso_or_equiv
_atom_site_adp_type
_atom_site_calc_flag
_atom_site_refinement_flags
_atom_site_occupancy
_atom_site_disorder_assembly
_atom_site_disorder_group
Fe Fe1 0.00217(3) 0.253651(19) 0.171808(19) 0.02819(11) Uani d . 1 . .
N N1 -0.09659(19) 0.15504(10) 0.19265(11) 0.0261(4) Uani d . 1 . .
N N2 -0.1354(2) 0.23753(10) 0.05576(11) 0.0297(5) Uani d . 1 . .
N N3 -0.1861(2) 0.29797(10) 0.19239(11) 0.0295(5) Uani d . 1 . .
N N4 0.1079(2) 0.23360(10) 0.29336(12) 0.0320(5) Uani d . 1 . .
N N5 0.0851(2) 0.35138(14) 0.15547(12) 0.0412(6) Uani d . 1 . .
N N6 0.1705(3) 0.52489(13) -0.01435(15) 0.0556(6) Uani d . 1 . .
N N7 0.8354(2) 0.69905(11) 0.35803(11) 0.0354(5) Uani d . 1 . .
N N8 0.7224(2) 0.55072(13) 0.53443(14) 0.0490(6) Uani d . 1 . .
C C1 -0.1477(3) 0.11718(13) 0.11326(14) 0.0314(6) Uani d . 1 . .
H H1A -0.2260 0.0817 0.1156 0.038 Uiso calc R 1 . .
H H1B -0.0650 0.0898 0.1014 0.038 Uiso calc R 1 . .
C C2 -0.2063(2) 0.17207(13) 0.04681(14) 0.0299(5) Uani d . 1 . .
C C3 -0.3215(3) 0.15624(15) -0.02047(15) 0.0436(7) Uani d . 1 . .
H H3 -0.3702 0.1102 -0.0251 0.052 Uiso calc R 1 . .
C C4 -0.3643(3) 0.20840(18) -0.08062(16) 0.0560(8) Uani d . 1 . .
H H4 -0.4426 0.1987 -0.1276 0.067 Uiso calc R 1 . .
C C5 -0.2924(3) 0.27449(17) -0.07183(17) 0.0507(8) Uani d . 1 . .
H H5 -0.3202 0.3110 -0.1129 0.061 Uiso calc R 1 . .
C C6 -0.1793(3) 0.28764(15) -0.00280(16) 0.0391(6) Uani d . 1 . .
H H6 -0.1311 0.3338 0.0031 0.047 Uiso calc R 1 . .
C C7 -0.2218(3) 0.17299(13) 0.22791(15) 0.0347(6) Uani d . 1 . .
H H7A -0.1877 0.1703 0.2881 0.042 Uiso calc R 1 . .
H H7B -0.3006 0.1361 0.2094 0.042 Uiso calc R 1 . .
C C8 -0.2837(2) 0.24770(13) 0.20363(12) 0.0270(5) Uani d . 1 . .
C C9 -0.4290(3) 0.26470(14) 0.19687(14) 0.0361(6) Uani d . 1 . .
H H9 -0.4960 0.2281 0.2043 0.043 Uiso calc R 1 . .
C C10 -0.4751(3) 0.33591(17) 0.17917(16) 0.0481(7) Uani d . 1 . .
H H10 -0.5746 0.3492 0.1742 0.058 Uiso calc R 1 . .
C C11 -0.3747(3) 0.38766(15) 0.16883(18) 0.0515(8) Uani d . 1 . .
H H11 -0.4040 0.4372 0.1573 0.062 Uiso calc R 1 . .
C C12 -0.2318(3) 0.36670(14) 0.17546(15) 0.0396(6) Uani d . 1 . .
H H12 -0.1634 0.4024 0.1677 0.047 Uiso calc R 1 . .
C C13 0.0134(2) 0.11170(12) 0.25282(14) 0.0302(5) Uani d . 1 . .
H H13A 0.0805 0.0864 0.2256 0.036 Uiso calc R 1 . .
H H13B -0.0365 0.0742 0.2781 0.036 Uiso calc R 1 . .
C C14 0.0995(3) 0.16307(14) 0.31705(14) 0.0334(6) Uani d . 1 . .
C C15 0.1664(3) 0.13989(17) 0.39537(16) 0.0506(7) Uani d . 1 . .
H H15 0.1582 0.0904 0.4109 0.061 Uiso calc R 1 . .
C C16 0.2455(4) 0.1899(2) 0.45074(18) 0.0710(10) Uani d . 1 . .
H H16 0.2930 0.1751 0.5048 0.085 Uiso calc R 1 . .
C C17 0.2547(3) 0.26070(19) 0.42703(18) 0.0606(9) Uani d . 1 . .
H H17 0.3093 0.2957 0.4643 0.073 Uiso calc R 1 . .
C C18 0.1841(3) 0.28099(15) 0.34842(17) 0.0456(7) Uani d . 1 . .
H H18 0.1897 0.3306 0.3327 0.055 Uiso calc R 1 . .
C C19 0.3341(2) 0.49939(13) 0.19369(14) 0.0314(6) Uani d . 1 . .
C C20 0.3541(2) 0.47925(13) 0.27501(14) 0.0292(5) Uani d . 1 . .
H H20 0.2897 0.4442 0.2885 0.035 Uiso calc R 1 . .
C C21 0.4658(2) 0.50907(12) 0.33665(14) 0.0287(5) Uani d . 1 . .
H H21 0.4766 0.4936 0.3912 0.034 Uiso calc R 1 . .
C C22 0.5626(2) 0.56119(12) 0.32071(14) 0.0274(5) Uani d . 1 . .
C C23 0.5441(2) 0.58124(13) 0.23905(14) 0.0297(5) Uani d . 1 . .
H H23 0.6089 0.6161 0.2256 0.036 Uiso calc R 1 . .
C C24 0.4329(3) 0.55101(13) 0.17767(14) 0.0324(6) Uani d . 1 . .
H H24 0.4232 0.5657 0.1229 0.039 Uiso calc R 1 . .
C C25 0.2167(3) 0.46749(14) 0.12813(15) 0.0363(6) Uani d . 1 . .
C C26 0.1409(3) 0.40453(16) 0.14133(14) 0.0360(6) Uani d . 1 . .
C C27 0.1874(3) 0.49767(15) 0.04878(17) 0.0422(7) Uani d . 1 . .
C C28 0.6762(2) 0.59476(13) 0.38727(14) 0.0293(5) Uani d . 1 . .
C C29 0.7643(3) 0.65216(13) 0.37295(13) 0.0290(5) Uani d . 1 . .
C C30 0.7023(3) 0.57012(14) 0.46761(16) 0.0352(6) Uani d . 1 . .
O O1 0.9961(2) 0.54698(11) 0.66068(11) 0.0511(5) Uani d . 1 . .
H H1 0.9099 0.5459 0.6304 0.077 Uiso calc R 1 . .
C C31 1.0910(3) 0.57864(16) 0.61782(18) 0.0542(8) Uani d . 1 . .
H H31A 1.0770 0.5541 0.5650 0.081 Uiso calc R 1 . .
H H31B 1.1934 0.5728 0.6497 0.081 Uiso calc R 1 . .
H H31C 1.0683 0.6309 0.6090 0.081 Uiso calc R 1 . .

loop_
_atom_site_aniso_label
_atom_site_aniso_U_11
_atom_site_aniso_U_22
_atom_site_aniso_U_33
_atom_site_aniso_U_12
_atom_site_aniso_U_13
_atom_site_aniso_U_23
Fe1 0.02775(17) 0.0286(2) 0.02662(18) 0.00636(16) 0.00429(13) -0.00020(16)
N1 0.0259(10) 0.0226(11) 0.0293(11) 0.0002(8) 0.0065(9) 0.0004(8)
N2 0.0291(10) 0.0282(13) 0.0332(11) 0.0049(9) 0.0108(9) 0.0045(9)
N3 0.0351(11) 0.0220(12) 0.0302(11) -0.0019(9) 0.0065(9) -0.0002(9)
N4 0.0385(11) 0.0259(13) 0.0350(12) -0.0004(9) 0.0154(9) -0.0051(9)
N5 0.0257(12) 0.0638(17) 0.0314(13) -0.0020(11) 0.0027(10) -0.0058(11)
N6 0.0706(17) 0.0380(15) 0.0443(15) -0.0026(12) -0.0094(12) -0.0021(12)
N7 0.0422(12) 0.0296(13) 0.0288(12) -0.0095(10) -0.0006(10) 0.0021(9)
N8 0.0500(14) 0.0514(16) 0.0387(14) -0.0196(11) -0.0005(11) 0.0109(11)
C1 0.0314(13) 0.0243(14) 0.0355(14) -0.0042(10) 0.0035(11) -0.0025(10)
C2 0.0292(13) 0.0295(15) 0.0302(14) 0.0029(11) 0.0063(11) -0.0027(11)
C3 0.0458(16) 0.0387(17) 0.0404(16) 0.0038(13) 0.0010(13) -0.0074(13)
C4 0.062(2) 0.063(2) 0.0329(17) 0.0181(17) -0.0058(14) -0.0039(15)
C5 0.066(2) 0.055(2) 0.0335(16) 0.0260(16) 0.0177(15) 0.0152(14)
C6 0.0450(15) 0.0321(16) 0.0461(17) 0.0088(13) 0.0226(14) 0.0128(13)
C7 0.0320(14) 0.0311(15) 0.0429(15) -0.0029(11) 0.0130(12) 0.0020(12)
C8 0.0283(11) 0.0270(13) 0.0264(12) 0.0002(11) 0.0086(9) 0.0000(11)
C9 0.0291(13) 0.0440(18) 0.0365(14) 0.0002(12) 0.0110(11) -0.0014(12)
C10 0.0385(16) 0.057(2) 0.0513(18) 0.0177(14) 0.0153(14) 0.0016(15)
C11 0.064(2) 0.0319(17) 0.066(2) 0.0197(15) 0.0296(16) 0.0041(14)
C12 0.0512(17) 0.0252(15) 0.0452(16) -0.0001(12) 0.0179(13) -0.0015(12)
C13 0.0336(13) 0.0239(14) 0.0325(14) 0.0030(11) 0.0076(11) 0.0047(10)
C14 0.0370(14) 0.0313(15) 0.0312(14) 0.0018(11) 0.0082(11) -0.0019(11)
C15 0.072(2) 0.0422(18) 0.0320(16) 0.0041(15) 0.0042(14) 0.0052(13)
C16 0.092(3) 0.075(3) 0.0323(17) -0.004(2) -0.0071(16) -0.0004(17)
C17 0.073(2) 0.061(2) 0.0444(18) -0.0187(18) 0.0103(16) -0.0239(16)
C18 0.0552(17) 0.0396(17) 0.0451(18) -0.0147(14) 0.0185(15) -0.0158(13)
C19 0.0293(13) 0.0288(14) 0.0347(15) 0.0080(11) 0.0060(11) -0.0029(11)
C20 0.0258(12) 0.0244(14) 0.0361(15) 0.0024(10) 0.0061(11) -0.0017(11)
C21 0.0305(13) 0.0245(14) 0.0307(13) 0.0054(10) 0.0070(11) 0.0028(10)
C22 0.0247(12) 0.0248(14) 0.0324(14) 0.0072(10) 0.0070(10) 0.0003(10)
C23 0.0294(13) 0.0261(14) 0.0342(14) 0.0056(10) 0.0095(11) 0.0016(11)
C24 0.0366(14) 0.0300(15) 0.0299(14) 0.0082(11) 0.0077(11) -0.0002(11)
C25 0.0317(14) 0.0393(17) 0.0328(15) 0.0078(12) -0.0007(11) -0.0062(12)
C26 0.0208(13) 0.054(2) 0.0293(14) 0.0065(13) -0.0005(11) -0.0102(13)
C27 0.0432(16) 0.0325(16) 0.0424(18) 0.0022(12) -0.0037(13) -0.0078(13)
C28 0.0278(13) 0.0283(14) 0.0301(14) -0.0002(10) 0.0045(11) 0.0034(10)
C29 0.0310(13) 0.0280(15) 0.0241(13) 0.0045(11) 0.0004(11) 0.0020(10)
C30 0.0274(13) 0.0338(16) 0.0400(16) -0.0078(11) 0.0013(12) 0.0042(12)
O1 0.0543(12) 0.0468(12) 0.0484(12) -0.0086(10) 0.0070(10) 0.0074(9)
C31 0.0546(18) 0.0502(19) 0.0593(19) -0.0045(15) 0.0175(15) 0.0030(15)

loop_
_atom_type_symbol
_atom_type_description
_atom_type_scat_dispersion_real
_atom_type_scat_dispersion_imag
_atom_type_scat_source
C C 0.0033 0.0016 'International Tables Vol C Tables 4.2.6.8 and 6.1.1.4'
H H 0.0000 0.0000 'International Tables Vol C Tables 4.2.6.8 and 6.1.1.4'
N N 0.0061 0.0033 'International Tables Vol C Tables 4.2.6.8 and 6.1.1.4'
O O 0.0106 0.0060 'International Tables Vol C Tables 4.2.6.8 and 6.1.1.4'
Fe Fe 0.3463 0.8444 'International Tables Vol C Tables 4.2.6.8 and 6.1.1.4'

loop_
_geom_angle_atom_site_label_1
_geom_angle_atom_site_label_2
_geom_angle_atom_site_label_3
_geom_angle_site_symmetry_1
_geom_angle_site_symmetry_3
_geom_angle
_geom_angle_publ_flag
N5 Fe1 N7 . 2_645 93.23(8) ?
N5 Fe1 N3 . . 93.37(8) ?
N7 Fe1 N3 2_645 . 171.28(8) ?
N5 Fe1 N2 . . 99.42(8) ?
N7 Fe1 N2 2_645 . 90.92(7) ?
N3 Fe1 N2 . . 82.38(7) ?
N5 Fe1 N4 . . 101.14(8) ?
N7 Fe1 N4 2_645 . 88.06(7) ?
N3 Fe1 N4 . . 96.24(7) ?
N2 Fe1 N4 . . 159.44(7) ?
N5 Fe1 N1 . . 175.69(7) ?
N7 Fe1 N1 2_645 . 91.04(8) ?
N3 Fe1 N1 . . 82.44(7) ?
N2 Fe1 N1 . . 81.11(7) ?
N4 Fe1 N1 . . 78.38(7) ?
C13 N1 C1 . . 112.43(18) ?
C13 N1 C7 . . 108.86(17) ?
C1 N1 C7 . . 111.53(18) ?
C13 N1 Fe1 . . 108.33(13) ?
C1 N1 Fe1 . . 107.38(13) ?
C7 N1 Fe1 . . 108.17(13) ?
C6 N2 C2 . . 118.2(2) ?
C6 N2 Fe1 . . 127.20(18) ?
C2 N2 Fe1 . . 113.37(15) ?
C12 N3 C8 . . 118.5(2) ?
C12 N3 Fe1 . . 125.19(16) ?
C8 N3 Fe1 . . 113.98(15) ?
C18 N4 C14 . . 118.0(2) ?
C18 N4 Fe1 . . 127.69(18) ?
C14 N4 Fe1 . . 114.34(15) ?
C26 N5 Fe1 . . 173.2(2) ?
C29 N7 Fe1 . 2_655 162.0(2) ?
N1 C1 C2 . . 109.97(19) ?
N1 C1 H1A . . 109.7 ?
C2 C1 H1A . . 109.7 ?
N1 C1 H1B . . 109.7 ?
C2 C1 H1B . . 109.7 ?
H1A C1 H1B . . 108.2 ?
N2 C2 C3 . . 122.1(2) ?
N2 C2 C1 . . 115.5(2) ?
C3 C2 C1 . . 122.3(2) ?
C4 C3 C2 . . 118.8(3) ?
C4 C3 H3 . . 120.6 ?
C2 C3 H3 . . 120.6 ?
C5 C4 C3 . . 119.2(3) ?
C5 C4 H4 . . 120.4 ?
C3 C4 H4 . . 120.4 ?
C4 C5 C6 . . 119.5(3) ?
C4 C5 H5 . . 120.2 ?
C6 C5 H5 . . 120.2 ?
N2 C6 C5 . . 122.1(3) ?
N2 C6 H6 . . 118.9 ?
C5 C6 H6 . . 118.9 ?
N1 C7 C8 . . 112.33(18) ?
N1 C7 H7A . . 109.1 ?
C8 C7 H7A . . 109.1 ?
N1 C7 H7B . . 109.1 ?
C8 C7 H7B . . 109.1 ?
H7A C7 H7B . . 107.9 ?
N3 C8 C9 . . 122.3(2) ?
N3 C8 C7 . . 115.40(19) ?
C9 C8 C7 . . 122.2(2) ?
C10 C9 C8 . . 118.6(2) ?
C10 C9 H9 . . 120.7 ?
C8 C9 H9 . . 120.7 ?
C9 C10 C11 . . 119.1(2) ?
C9 C10 H10 . . 120.5 ?
C11 C10 H10 . . 120.5 ?
C12 C11 C10 . . 119.2(3) ?
C12 C11 H11 . . 120.4 ?
C10 C11 H11 . . 120.4 ?
N3 C12 C11 . . 122.2(2) ?
N3 C12 H12 . . 118.9 ?
C11 C12 H12 . . 118.9 ?
N1 C13 C14 . . 108.30(19) ?
N1 C13 H13A . . 110.0 ?
C14 C13 H13A . . 110.0 ?
N1 C13 H13B . . 110.0 ?
C14 C13 H13B . . 110.0 ?
H13A C13 H13B . . 108.4 ?
N4 C14 C15 . . 121.9(2) ?
N4 C14 C13 . . 116.0(2) ?
C15 C14 C13 . . 122.1(2) ?
C16 C15 C14 . . 118.9(3) ?
C16 C15 H15 . . 120.6 ?
C14 C15 H15 . . 120.6 ?
C17 C16 C15 . . 119.4(3) ?
C17 C16 H16 . . 120.3 ?
C15 C16 H16 . . 120.3 ?
C16 C17 C18 . . 119.3(3) ?
C16 C17 H17 . . 120.4 ?
C18 C17 H17 . . 120.4 ?
N4 C18 C17 . . 122.6(3) ?
N4 C18 H18 . . 118.7 ?
C17 C18 H18 . . 118.7 ?
C20 C19 C24 . . 116.5(2) ?
C20 C19 C25 . . 121.8(2) ?
C24 C19 C25 . . 121.7(2) ?
C21 C20 C19 . . 121.6(2) ?
C21 C20 H20 . . 119.2 ?
C19 C20 H20 . . 119.2 ?
C20 C21 C22 . . 121.8(2) ?
C20 C21 H21 . . 119.1 ?
C22 C21 H21 . . 119.1 ?
C21 C22 C23 . . 117.0(2) ?
C21 C22 C28 . . 121.0(2) ?
C23 C22 C28 . . 121.9(2) ?
C24 C23 C22 . . 121.0(2) ?
C24 C23 H23 . . 119.5 ?
C22 C23 H23 . . 119.5 ?
C23 C24 C19 . . 122.1(2) ?
C23 C24 H24 . . 118.9 ?
C19 C24 H24 . . 118.9 ?
C26 C25 C27 . . 119.5(2) ?
C26 C25 C19 . . 121.1(2) ?
C27 C25 C19 . . 119.2(2) ?
N5 C26 C25 . . 176.3(3) ?
N6 C27 C25 . . 176.0(3) ?
C30 C28 C29 . . 116.9(2) ?
C30 C28 C22 . . 121.6(2) ?
C29 C28 C22 . . 121.6(2) ?
N7 C29 C28 . . 177.4(2) ?
N8 C30 C28 . . 178.8(3) ?
C31 O1 H1 . . 109.5 ?
O1 C31 H31A . . 109.5 ?
O1 C31 H31B . . 109.5 ?
H31A C31 H31B . . 109.5 ?
O1 C31 H31C . . 109.5 ?
H31A C31 H31C . . 109.5 ?
H31B C31 H31C . . 109.5 ?

loop_
_geom_bond_atom_site_label_1
_geom_bond_atom_site_label_2
_geom_bond_site_symmetry_2
_geom_bond_distance
_geom_bond_publ_flag
Fe1 N5 . 1.996(3) yes
Fe1 N7 2_645 2.000(2) yes
Fe1 N3 . 2.0611(19) yes
Fe1 N2 . 2.0767(19) yes
Fe1 N4 . 2.077(2) yes
Fe1 N1 . 2.0987(18) yes
N1 C13 . 1.479(3) ?
N1 C1 . 1.480(3) ?
N1 C7 . 1.494(3) ?
N2 C6 . 1.335(3) ?
N2 C2 . 1.357(3) ?
N3 C12 . 1.333(3) ?
N3 C8 . 1.348(3) ?
N4 C18 . 1.336(3) ?
N4 C14 . 1.358(3) ?
N5 C26 . 1.158(3) ?
N6 C27 . 1.155(3) ?
N7 C29 . 1.156(3) ?
N7 Fe1 2_655 2.000(2) ?
N8 C30 . 1.157(3) ?
C1 C2 . 1.502(3) ?
C1 H1A . 0.99 ?
C1 H1B . 0.99 ?
C2 C3 . 1.384(3) ?
C3 C4 . 1.378(4) ?
C3 H3 . 0.95 ?
C4 C5 . 1.372(4) ?
C4 H4 . 0.95 ?
C5 C6 . 1.383(4) ?
C5 H5 . 0.95 ?
C6 H6 . 0.95 ?
C7 C8 . 1.497(3) ?
C7 H7A . 0.99 ?
C7 H7B . 0.99 ?
C8 C9 . 1.379(3) ?
C9 C10 . 1.378(4) ?
C9 H9 . 0.95 ?
C10 C11 . 1.380(4) ?
C10 H10 . 0.95 ?
C11 C12 . 1.375(3) ?
C11 H11 . 0.95 ?
C12 H12 . 0.95 ?
C13 C14 . 1.504(3) ?
C13 H13A . 0.99 ?
C13 H13B . 0.99 ?
C14 C15 . 1.381(3) ?
C15 C16 . 1.380(4) ?
C15 H15 . 0.95 ?
C16 C17 . 1.364(4) ?
C16 H16 . 0.95 ?
C17 C18 . 1.378(4) ?
C17 H17 . 0.95 ?
C18 H18 . 0.95 ?
C19 C20 . 1.395(3) ?
C19 C24 . 1.401(3) ?
C19 C25 . 1.468(3) ?
C20 C21 . 1.386(3) ?
C20 H20 . 0.95 ?
C21 C22 . 1.393(3) ?
C21 H21 . 0.95 ?
C22 C23 . 1.402(3) ?
C22 C28 . 1.471(3) ?
C23 C24 . 1.384(3) ?
C23 H23 . 0.95 ?
C24 H24 . 0.95 ?
C25 C26 . 1.402(4) ?
C25 C27 . 1.416(4) ?
C28 C30 . 1.397(3) ?
C28 C29 . 1.397(3) ?
O1 C31 . 1.417(3) ?
O1 H1 . 0.84 ?
C31 H31A . 0.98 ?
C31 H31B . 0.98 ?
C31 H31C . 0.98 ?

loop_
_geom_hbond_atom_site_label_D
_geom_hbond_atom_site_label_H
_geom_hbond_atom_site_label_A
_geom_hbond_site_symmetry_A
_geom_hbond_distance_DH
_geom_hbond_distance_HA
_geom_hbond_distance_DA
_geom_hbond_angle_DHA
O1 H1 N8 . 0.84 2.07 2.889(3) 166.1

loop_
_geom_torsion_atom_site_label_1
_geom_torsion_atom_site_label_2
_geom_torsion_atom_site_label_3
_geom_torsion_atom_site_label_4
_geom_torsion_site_symmetry_1
_geom_torsion_site_symmetry_2
_geom_torsion_site_symmetry_3
_geom_torsion_site_symmetry_4
_geom_torsion
_geom_torsion_publ_flag
N7 Fe1 N1 C13 2_645 . . . 55.31(14) ?
N3 Fe1 N1 C13 . . . . -130.51(14) ?
N2 Fe1 N1 C13 . . . . 146.07(14) ?
N4 Fe1 N1 C13 . . . . -32.50(14) ?
N7 Fe1 N1 C1 2_645 . . . -66.35(14) ?
N3 Fe1 N1 C1 . . . . 107.83(14) ?
N2 Fe1 N1 C1 . . . . 24.42(13) ?
N4 Fe1 N1 C1 . . . . -154.16(14) ?
N7 Fe1 N1 C7 2_645 . . . 173.16(14) ?
N3 Fe1 N1 C7 . . . . -12.66(14) ?
N2 Fe1 N1 C7 . . . . -96.07(14) ?
N4 Fe1 N1 C7 . . . . 85.35(14) ?
N5 Fe1 N2 C6 . . . . -14.83(19) ?
N7 Fe1 N2 C6 2_645 . . . -108.25(19) ?
N3 Fe1 N2 C6 . . . . 77.35(18) ?
N4 Fe1 N2 C6 . . . . 164.81(19) ?
N1 Fe1 N2 C6 . . . . 160.84(19) ?
N5 Fe1 N2 C2 . . . . 177.97(15) ?
N7 Fe1 N2 C2 2_645 . . . 84.55(15) ?
N3 Fe1 N2 C2 . . . . -89.85(15) ?
N4 Fe1 N2 C2 . . . . -2.4(3) ?
N1 Fe1 N2 C2 . . . . -6.36(14) ?
N5 Fe1 N3 C12 . . . . 14.8(2) ?
N2 Fe1 N3 C12 . . . . -84.3(2) ?
N4 Fe1 N3 C12 . . . . 116.39(19) ?
N1 Fe1 N3 C12 . . . . -166.3(2) ?
N5 Fe1 N3 C8 . . . . 177.20(15) ?
N2 Fe1 N3 C8 . . . . 78.14(15) ?
N4 Fe1 N3 C8 . . . . -81.19(15) ?
N1 Fe1 N3 C8 . . . . -3.84(14) ?
N5 Fe1 N4 C18 . . . . 12.9(2) ?
N7 Fe1 N4 C18 2_645 . . . 105.8(2) ?
N3 Fe1 N4 C18 . . . . -81.8(2) ?
N2 Fe1 N4 C18 . . . . -166.7(2) ?
N1 Fe1 N4 C18 . . . . -162.7(2) ?
N5 Fe1 N4 C14 . . . . -165.35(16) ?
N7 Fe1 N4 C14 2_645 . . . -72.45(16) ?
N3 Fe1 N4 C14 . . . . 99.95(16) ?
N2 Fe1 N4 C14 . . . . 15.0(3) ?
N1 Fe1 N4 C14 . . . . 19.02(15) ?
C13 N1 C1 C2 . . . . -156.75(18) ?
C7 N1 C1 C2 . . . . 80.6(2) ?
Fe1 N1 C1 C2 . . . . -37.7(2) ?
C6 N2 C2 C3 . . . . -0.2(3) ?
Fe1 N2 C2 C3 . . . . 168.25(18) ?
C6 N2 C2 C1 . . . . 177.73(19) ?
Fe1 N2 C2 C1 . . . . -13.8(2) ?
N1 C1 C2 N2 . . . . 35.3(3) ?
N1 C1 C2 C3 . . . . -146.8(2) ?
N2 C2 C3 C4 . . . . 0.8(4) ?
C1 C2 C3 C4 . . . . -177.0(2) ?
C2 C3 C4 C5 . . . . -0.5(4) ?
C3 C4 C5 C6 . . . . -0.3(4) ?
C2 N2 C6 C5 . . . . -0.7(3) ?
Fe1 N2 C6 C5 . . . . -167.34(17) ?
C4 C5 C6 N2 . . . . 1.0(4) ?
C13 N1 C7 C8 . . . . 143.7(2) ?
C1 N1 C7 C8 . . . . -91.7(2) ?
Fe1 N1 C7 C8 . . . . 26.2(2) ?
C12 N3 C8 C9 . . . . 1.1(3) ?
Fe1 N3 C8 C9 . . . . -162.57(17) ?
C12 N3 C8 C7 . . . . -176.1(2) ?
Fe1 N3 C8 C7 . . . . 20.3(2) ?
N1 C7 C8 N3 . . . . -31.7(3) ?
N1 C7 C8 C9 . . . . 151.1(2) ?
N3 C8 C9 C10 . . . . -1.0(3) ?
C7 C8 C9 C10 . . . . 176.0(2) ?
C8 C9 C10 C11 . . . . 0.0(4) ?
C9 C10 C11 C12 . . . . 0.8(4) ?
C8 N3 C12 C11 . . . . -0.3(3) ?
Fe1 N3 C12 C11 . . . . 161.41(19) ?
C10 C11 C12 N3 . . . . -0.7(4) ?
C1 N1 C13 C14 . . . . 158.66(17) ?
C7 N1 C13 C14 . . . . -77.2(2) ?
Fe1 N1 C13 C14 . . . . 40.2(2) ?
C18 N4 C14 C15 . . . . 0.1(3) ?
Fe1 N4 C14 C15 . . . . 178.56(19) ?
C18 N4 C14 C13 . . . . -179.6(2) ?
Fe1 N4 C14 C13 . . . . -1.2(2) ?
N1 C13 C14 N4 . . . . -26.3(3) ?
N1 C13 C14 C15 . . . . 153.9(2) ?
N4 C14 C15 C16 . . . . -0.7(4) ?
C13 C14 C15 C16 . . . . 179.0(3) ?
C14 C15 C16 C17 . . . . 0.4(5) ?
C15 C16 C17 C18 . . . . 0.4(5) ?
C14 N4 C18 C17 . . . . 0.8(4) ?
Fe1 N4 C18 C17 . . . . -177.42(19) ?
C16 C17 C18 N4 . . . . -1.1(4) ?
C24 C19 C20 C21 . . . . 0.2(3) ?
C25 C19 C20 C21 . . . . 179.5(2) ?
C19 C20 C21 C22 . . . . 0.7(3) ?
C20 C21 C22 C23 . . . . -1.3(3) ?
C20 C21 C22 C28 . . . . 177.2(2) ?
C21 C22 C23 C24 . . . . 0.9(3) ?
C28 C22 C23 C24 . . . . -177.5(2) ?
C22 C23 C24 C19 . . . . 0.0(3) ?
C20 C19 C24 C23 . . . . -0.6(3) ?
C25 C19 C24 C23 . . . . -179.8(2) ?
C20 C19 C25 C26 . . . . -14.2(3) ?
C24 C19 C25 C26 . . . . 165.0(2) ?
C20 C19 C25 C27 . . . . 170.6(2) ?
C24 C19 C25 C27 . . . . -10.2(3) ?
C21 C22 C28 C30 . . . . 7.2(3) ?
C23 C22 C28 C30 . . . . -174.4(2) ?
C21 C22 C28 C29 . . . . -173.6(2) ?
C23 C22 C28 C29 . . . . 4.8(3) ?
